data_7032114
loop_
_publ_author_name
'Sun, Wenlong'
'Zhang, Chunjing'
'Ma, Huiyuan'
'Pang, Haijun'
'Li, Shaobin'

_publ_section_title
;
 The coexistence of interconnected and interweaved double helices in an
 octamolybdate-based compound: synthesis, structure, and photocatalytic
 properties.
;
_journal_issue 43
_journal_name_full 'Dalton transactions (Cambridge, England : 2003)'
_journal_page_first 16322
_journal_page_last 16327
_journal_paper_doi 10.1039/c4dt02106a
_journal_volume 43
_journal_year 2014
_chemical_formula_moiety 'C12 H12 Cu Mo4 N4 O14'
_chemical_formula_sum 'C12 H12 Cu Mo4 N4 O14'
_chemical_formula_weight 883.55
_chemical_name_systematic
; 
 ? 
;
_space_group_IT_number 14
_symmetry_cell_setting monoclinic
_symmetry_space_group_name_Hall '-P 2yn'
_symmetry_space_group_name_H-M 'P 1 21/n 1'
_atom_sites_solution_hydrogens geom
_atom_sites_solution_primary direct
_atom_sites_solution_secondary difmap
_audit_creation_method SHELXL-97
_cell_angle_alpha 90.000(5)
_cell_angle_beta 107.129(5)
_cell_angle_gamma 90.000(5)
_cell_formula_units_Z 4
_cell_length_a 13.526(5)
_cell_length_b 11.743(5)
_cell_length_c 13.885(5)
_cell_measurement_reflns_used 9528
_cell_measurement_temperature 293(2)
_cell_measurement_theta_max 28.32
_cell_measurement_theta_min 2.32
_cell_volume 2107.6(14)
_computing_cell_refinement 'Bruker SMART'
_computing_data_collection 'Bruker SMART'
_computing_data_reduction 'Bruker SMART'
_computing_molecular_graphics 'Bruker SMART'
_computing_publication_material 'Bruker SMART'
_computing_structure_refinement 'SHELXL-97 (Sheldrick, 1997)'
_computing_structure_solution 'SHELXS-97 (Sheldrick, 1990)'
_diffrn_ambient_temperature 293(2)
_diffrn_measured_fraction_theta_full 1.000
_diffrn_measured_fraction_theta_max 1.000
_diffrn_radiation_monochromator graphite
_diffrn_radiation_source 'fine-focus sealed tube'
_diffrn_radiation_type MoK\a
_diffrn_radiation_wavelength 0.71069
_diffrn_reflns_av_R_equivalents 0.0160
_diffrn_reflns_av_sigmaI/netI 0.0177
_diffrn_reflns_limit_h_max 10
_diffrn_reflns_limit_h_min -18
_diffrn_reflns_limit_k_max 15
_diffrn_reflns_limit_k_min -12
_diffrn_reflns_limit_l_max 18
_diffrn_reflns_limit_l_min -18
_diffrn_reflns_number 15247
_diffrn_reflns_theta_full 28.32
_diffrn_reflns_theta_max 28.32
_diffrn_reflns_theta_min 1.85
_exptl_absorpt_coefficient_mu 3.389
_exptl_absorpt_correction_T_max 0.543
_exptl_absorpt_correction_T_min 0.479
_exptl_absorpt_correction_type multi-scan
_exptl_absorpt_process_details '(SADABS; Sheldrick, 2003)'
_exptl_crystal_colour blue
_exptl_crystal_density_diffrn 2.778
_exptl_crystal_density_method 'not measured'
_exptl_crystal_description block
_exptl_crystal_F_000 1676.0
_exptl_crystal_size_max 0.22
_exptl_crystal_size_mid 0.20
_exptl_crystal_size_min 0.18
_refine_diff_density_max 0.704
_refine_diff_density_min -0.488
_refine_diff_density_rms 0.095
_refine_ls_extinction_method none
_refine_ls_goodness_of_fit_ref 1.042
_refine_ls_hydrogen_treatment constr
_refine_ls_matrix_type full
_refine_ls_number_parameters 316
_refine_ls_number_reflns 5255
_refine_ls_number_restraints 0
_refine_ls_restrained_S_all 1.042
_refine_ls_R_factor_all 0.0203
_refine_ls_R_factor_gt 0.0170
_refine_ls_shift/su_max 0.001
_refine_ls_shift/su_mean 0.000
_refine_ls_structure_factor_coef Fsqd
_refine_ls_weighting_details 'calc w=1/[\s^2^(Fo^2^)+(0.0200P)^2^+1.7247P] where P=(Fo^2^+2Fc^2^)/3'
_refine_ls_weighting_scheme calc
_refine_ls_wR_factor_gt 0.0414
_refine_ls_wR_factor_ref 0.0426
_reflns_number_gt 4803
_reflns_number_total 5254
_reflns_threshold_expression >2sigma(I)
_cod_data_source_file c4dt02106a2.cif
_cod_data_source_block www
_cod_depositor_comments
;
The following automatic conversions were performed:

'_symmetry_cell_setting' value 'Monoclinic' changed to 'monoclinic'
according to
/usr/data/users/saulius/crontab/automatic-downloads/rss-feeds/RSC/lib/dictionaries/cif_core.dic
dictionary named 'cif_core.dic' version 2.4.2 from 2011-04-26.

Automatic conversion script
Id: cif_fix_values 2281 2013-09-26 08:29:07Z andrius 

 Adding full bibliography for 7032114.cif.
;
_cod_original_sg_symbol_H-M 'P 21/n'
_cod_original_formula_sum 'C12 H12 Cu Mo4 N4 O14 '
_cod_database_code 7032114

loop_
_symmetry_equiv_pos_as_xyz
'x, y, z'
'-x+1/2, y+1/2, -z+1/2'
'-x, -y, -z'
'x-1/2, -y-1/2, z-1/2'

loop_
_atom_site_label
_atom_site_type_symbol
_atom_site_fract_x
_atom_site_fract_y
_atom_site_fract_z
_atom_site_U_iso_or_equiv
_atom_site_adp_type
_atom_site_occupancy
_atom_site_symmetry_multiplicity
_atom_site_calc_flag
_atom_site_refinement_flags
Mo1 Mo 0.389561(14) -0.021164(16) 0.209854(13) 0.01761(5) Uani 1 1 d .
Mo2 Mo 0.351977(14) 0.154496(15) 0.023100(13) 0.01562(4) Uani 1 1 d .
Mo3 Mo 0.625209(14) -0.051201(16) 0.198656(13) 0.01548(4) Uani 1 1 d .
Mo4 Mo 0.581935(13) 0.123820(15) 0.010412(13) 0.01399(4) Uani 1 1 d .
Cu1 Cu 0.60397(2) 0.16770(2) 0.371127(18) 0.01759(6) Uani 1 1 d .
O12 O 0.65481(12) 0.07071(14) 0.27244(11) 0.0221(3) Uani 1 1 d .
O11 O 0.61975(13) 0.23614(14) 0.08819(12) 0.0241(3) Uani 1 1 d .
O10 O 0.24699(12) 0.21841(14) -0.05812(12) 0.0233(3) Uani 1 1 d .
O9 O 0.48417(11) 0.03785(12) 0.08809(11) 0.0151(3) Uani 1 1 d .
O8 O 0.44022(13) 0.09240(15) 0.28665(12) 0.0252(4) Uani 1 1 d .
O7 O 0.35782(12) -0.14491(13) 0.08400(11) 0.0204(3) Uani 1 1 d .
O6 O 0.40754(12) 0.26052(14) 0.10573(12) 0.0235(3) Uani 1 1 d .
O5 O 0.29249(12) 0.06256(14) 0.10357(11) 0.0213(3) Uani 1 1 d .
O4 O 0.51677(12) -0.10790(13) 0.24349(11) 0.0200(3) Uani 1 1 d .
O3 O 0.31390(14) -0.09060(16) 0.26816(13) 0.0307(4) Uani 1 1 d .
O2 O 0.44358(11) 0.17030(12) -0.06676(11) 0.0159(3) Uani 1 1 d .
O1 O 0.67256(11) 0.00331(13) 0.08294(10) 0.0159(3) Uani 1 1 d .
N2 N 0.53717(15) 0.26074(17) 0.45572(14) 0.0211(4) Uani 1 1 d .
C12 C 0.43097(19) 0.3835(2) 0.49814(18) 0.0261(5) Uani 1 1 d .
H12 H 0.3778 0.4350 0.4947 0.031 Uiso 1 1 calc R
N3 N 0.78530(15) -0.05156(16) 0.57894(14) 0.0206(4) Uani 1 1 d .
C11 C 0.7617(2) 0.0434(2) 0.52373(18) 0.0275(5) Uani 1 1 d .
H11 H 0.8090 0.1005 0.5228 0.033 Uiso 1 1 calc R
C10 C 0.98848(18) -0.12522(19) 0.81389(17) 0.0211(4) Uani 1 1 d .
C9 C 0.89140(18) -0.1047(2) 0.74732(17) 0.0222(5) Uani 1 1 d .
H9 H 0.8323 -0.1097 0.7683 0.027 Uiso 1 1 calc R
N4 N 0.50327(15) 0.34392(17) 0.58428(14) 0.0219(4) Uani 1 1 d .
C8 C 1.0683(2) -0.0885(3) 0.6849(2) 0.0340(6) Uani 1 1 d .
H8 H 1.1273 -0.0825 0.6639 0.041 Uiso 1 1 calc R
C7 C 0.45333(19) 0.3321(2) 0.42020(18) 0.0250(5) Uani 1 1 d .
H7 H 0.4175 0.3432 0.3526 0.030 Uiso 1 1 calc R
C6 C 0.6971(2) -0.1139(3) 0.5599(2) 0.0440(8) Uani 1 1 d .
H6 H 0.6894 -0.1844 0.5875 0.053 Uiso 1 1 calc R
C5 C 0.56540(18) 0.2707(2) 0.55472(16) 0.0216(4) Uani 1 1 d .
H5 H 0.6208 0.2323 0.5983 0.026 Uiso 1 1 calc R
C4 C 0.6225(2) -0.0537(3) 0.4929(2) 0.0397(7) Uani 1 1 d .
H4 H 0.5541 -0.0767 0.4659 0.048 Uiso 1 1 calc R
C3 C 0.88458(18) -0.07642(19) 0.64849(17) 0.0210(4) Uani 1 1 d .
N1 N 0.66329(15) 0.04636(16) 0.47089(14) 0.0207(4) Uani 1 1 d .
O13 O 0.72310(13) -0.14296(15) 0.24877(12) 0.0274(4) Uani 1 1 d .
C2 C 1.07730(19) -0.1165(2) 0.78407(19) 0.0289(5) Uani 1 1 d .
H2 H 1.1420 -0.1292 0.8299 0.035 Uiso 1 1 calc R
C1 C 0.9718(2) -0.0694(2) 0.61707(19) 0.0296(5) Uani 1 1 d .
H1 H 0.9660 -0.0520 0.5503 0.035 Uiso 1 1 calc R
O1W O 0.57538(12) 0.29394(14) 0.27112(11) 0.0220(3) Uani 1 1 d .

loop_
_atom_site_aniso_label
_atom_site_aniso_U_11
_atom_site_aniso_U_22
_atom_site_aniso_U_33
_atom_site_aniso_U_23
_atom_site_aniso_U_13
_atom_site_aniso_U_12
Mo1 0.01628(9) 0.02244(10) 0.01381(8) -0.00003(7) 0.00396(7) -0.00029(7)
Mo2 0.01323(8) 0.01681(9) 0.01450(8) -0.00073(6) 0.00049(6) 0.00473(7)
Mo3 0.01392(9) 0.01901(9) 0.01104(8) 0.00009(6) -0.00015(6) 0.00313(7)
Mo4 0.01276(8) 0.01414(9) 0.01294(8) -0.00074(6) 0.00051(6) -0.00087(6)
Cu1 0.01942(13) 0.01893(13) 0.01263(12) -0.00036(9) 0.00193(10) -0.00028(10)
O12 0.0228(8) 0.0258(8) 0.0160(7) -0.0032(6) 0.0031(6) 0.0000(7)
O11 0.0260(8) 0.0225(8) 0.0211(8) -0.0055(6) 0.0028(7) -0.0044(7)
O10 0.0184(8) 0.0263(9) 0.0210(8) -0.0017(6) -0.0004(6) 0.0084(7)
O9 0.0134(7) 0.0159(7) 0.0139(7) -0.0003(5) 0.0007(5) 0.0019(6)
O8 0.0226(8) 0.0302(9) 0.0214(8) -0.0049(7) 0.0043(7) -0.0001(7)
O7 0.0201(8) 0.0217(8) 0.0185(7) -0.0011(6) 0.0044(6) -0.0033(6)
O6 0.0229(8) 0.0222(8) 0.0202(8) -0.0041(6) -0.0018(6) 0.0038(7)
O5 0.0153(7) 0.0276(9) 0.0203(8) 0.0006(6) 0.0041(6) 0.0029(6)
O4 0.0213(8) 0.0220(8) 0.0157(7) 0.0043(6) 0.0036(6) 0.0021(6)
O3 0.0294(9) 0.0380(10) 0.0275(9) 0.0042(8) 0.0128(8) -0.0026(8)
O2 0.0156(7) 0.0151(7) 0.0145(7) 0.0019(5) 0.0003(6) 0.0025(6)
O1 0.0112(7) 0.0204(7) 0.0136(7) 0.0001(6) -0.0004(5) 0.0018(6)
N2 0.0207(9) 0.0227(10) 0.0185(9) -0.0018(7) 0.0039(7) -0.0026(8)
C12 0.0216(11) 0.0272(13) 0.0264(12) -0.0017(9) 0.0021(9) 0.0012(10)
N3 0.0224(10) 0.0197(9) 0.0183(9) 0.0040(7) 0.0039(7) -0.0025(8)
C11 0.0270(12) 0.0192(11) 0.0292(12) 0.0074(9) -0.0026(10) -0.0074(10)
C10 0.0233(11) 0.0207(11) 0.0189(10) 0.0034(8) 0.0057(9) 0.0012(9)
C9 0.0204(11) 0.0244(12) 0.0227(11) 0.0042(9) 0.0078(9) 0.0027(9)
N4 0.0191(9) 0.0254(10) 0.0198(9) -0.0036(7) 0.0038(7) -0.0019(8)
C8 0.0241(12) 0.0481(16) 0.0330(14) 0.0060(12) 0.0134(11) -0.0035(12)
C7 0.0230(11) 0.0281(12) 0.0204(11) 0.0003(9) 0.0012(9) 0.0000(10)
C6 0.0345(15) 0.0363(16) 0.0517(18) 0.0227(13) -0.0020(13) -0.0156(13)
C5 0.0199(11) 0.0249(12) 0.0187(10) -0.0015(8) 0.0035(8) -0.0003(9)
C4 0.0270(13) 0.0392(16) 0.0440(16) 0.0165(13) -0.0033(12) -0.0153(12)
C3 0.0230(11) 0.0182(11) 0.0204(10) 0.0025(8) 0.0040(9) -0.0006(9)
N1 0.0232(10) 0.0201(9) 0.0167(9) -0.0006(7) 0.0026(7) -0.0024(8)
O13 0.0248(9) 0.0307(9) 0.0218(8) 0.0041(7) -0.0007(7) 0.0106(7)
C2 0.0214(12) 0.0362(14) 0.0293(12) 0.0045(10) 0.0076(10) 0.0012(10)
C1 0.0329(13) 0.0324(14) 0.0260(12) 0.0070(10) 0.0127(11) -0.0025(11)
O1W 0.0227(8) 0.0241(8) 0.0158(7) 0.0010(6) 0.0007(6) 0.0001(7)

loop_
_atom_type_symbol
_atom_type_description
_atom_type_scat_dispersion_real
_atom_type_scat_dispersion_imag
_atom_type_scat_source
C C 0.0033 0.0016 'International Tables Vol C Tables 4.2.6.8 and 6.1.1.4'
H H 0.0000 0.0000 'International Tables Vol C Tables 4.2.6.8 and 6.1.1.4'
N N 0.0061 0.0033 'International Tables Vol C Tables 4.2.6.8 and 6.1.1.4'
O O 0.0106 0.0060 'International Tables Vol C Tables 4.2.6.8 and 6.1.1.4'
Cu Cu 0.3201 1.2651 'International Tables Vol C Tables 4.2.6.8 and 6.1.1.4'
Mo Mo -1.6832 0.6857 'International Tables Vol C Tables 4.2.6.8 and 6.1.1.4'

loop_
_geom_angle_atom_site_label_1
_geom_angle_atom_site_label_2
_geom_angle_atom_site_label_3
_geom_angle
_geom_angle_site_symmetry_1
_geom_angle_site_symmetry_3
O3 Mo1 O8 105.32(9) . .
O3 Mo1 O5 103.91(8) . .
O8 Mo1 O5 97.83(8) . .
O3 Mo1 O4 104.56(8) . .
O8 Mo1 O4 95.45(8) . .
O5 Mo1 O4 143.99(7) . .
O3 Mo1 O7 93.29(8) . .
O8 Mo1 O7 161.35(7) . .
O5 Mo1 O7 78.52(7) . .
O4 Mo1 O7 78.29(6) . .
O3 Mo1 O9 163.85(7) . .
O8 Mo1 O9 90.83(7) . .
O5 Mo1 O9 73.16(6) . .
O4 Mo1 O9 73.33(6) . .
O7 Mo1 O9 70.57(6) . .
O10 Mo2 O6 103.83(8) . .
O10 Mo2 O5 103.01(8) . .
O6 Mo2 O5 101.43(8) . .
O10 Mo2 O2 95.42(7) . .
O6 Mo2 O2 96.89(7) . .
O5 Mo2 O2 149.92(7) . .
O10 Mo2 O9 162.48(7) . .
O6 Mo2 O9 91.96(7) . .
O5 Mo2 O9 80.79(7) . .
O2 Mo2 O9 74.90(6) . .
O10 Mo2 O1 89.79(7) . 3_655
O6 Mo2 O1 162.99(7) . 3_655
O5 Mo2 O1 85.02(7) . 3_655
O2 Mo2 O1 71.34(6) . 3_655
O9 Mo2 O1 73.38(5) . 3_655
O10 Mo2 Mo4 130.49(6) . .
O6 Mo2 Mo4 82.89(6) . .
O5 Mo2 Mo4 123.98(5) . .
O2 Mo2 Mo4 35.49(4) . .
O9 Mo2 Mo4 43.21(4) . .
O1 Mo2 Mo4 80.49(4) 3_655 .
O13 Mo3 O12 105.43(8) . .
O13 Mo3 O4 103.38(8) . .
O12 Mo3 O4 99.42(7) . .
O13 Mo3 O1 97.89(8) . .
O12 Mo3 O1 97.88(7) . .
O4 Mo3 O1 147.77(6) . .
O13 Mo3 O2 91.41(7) . 3_655
O12 Mo3 O2 161.86(6) . 3_655
O4 Mo3 O2 82.79(6) . 3_655
O1 Mo3 O2 72.66(6) . 3_655
O13 Mo3 O9 162.43(7) . .
O12 Mo3 O9 91.18(7) . .
O4 Mo3 O9 78.95(6) . .
O1 Mo3 O9 73.71(6) . .
O2 Mo3 O9 71.47(6) 3_655 .
O11 Mo4 O7 104.38(8) . 3_655
O11 Mo4 O2 101.24(7) . .
O7 Mo4 O2 97.61(7) 3_655 .
O11 Mo4 O1 102.20(8) . .
O7 Mo4 O1 97.41(7) 3_655 .
O2 Mo4 O1 147.95(6) . .
O11 Mo4 O9 99.14(7) . .
O7 Mo4 O9 156.48(6) 3_655 .
O2 Mo4 O9 77.12(6) . .
O1 Mo4 O9 77.83(6) . .
O11 Mo4 O9 173.55(7) . 3_655
O7 Mo4 O9 81.97(7) 3_655 3_655
O2 Mo4 O9 76.51(6) . 3_655
O1 Mo4 O9 77.77(6) . 3_655
O9 Mo4 O9 74.51(6) . 3_655
O11 Mo4 Mo2 89.60(6) . .
O7 Mo4 Mo2 134.55(5) 3_655 .
O2 Mo4 Mo2 36.94(5) . .
O1 Mo4 Mo2 121.97(5) . .
O9 Mo4 Mo2 44.14(4) . .
O9 Mo4 Mo2 85.04(4) 3_655 .
N1 Cu1 O1W 167.85(7) . .
N1 Cu1 N2 98.15(8) . .
O1W Cu1 N2 88.53(8) . .
N1 Cu1 O12 85.49(8) . .
O1W Cu1 O12 88.97(7) . .
N2 Cu1 O12 173.07(7) . .
N1 Cu1 O10 90.17(7) . 4_666
O1W Cu1 O10 80.35(6) . 4_666
N2 Cu1 O10 84.32(7) . 4_666
O12 Cu1 O10 101.62(7) . 4_666
N1 Cu1 O8 101.89(7) . .
O1W Cu1 O8 88.35(7) . .
N2 Cu1 O8 88.64(7) . .
O12 Cu1 O8 84.83(6) . .
O10 Cu1 O8 166.81(6) 4_666 .
Mo3 O12 Cu1 141.96(10) . .
Mo2 O10 Cu1 164.22(9) . 4_565
Mo4 O9 Mo2 92.65(6) . .
Mo4 O9 Mo3 92.05(6) . .
Mo2 O9 Mo3 162.69(7) . .
Mo4 O9 Mo4 105.49(6) . 3_655
Mo2 O9 Mo4 97.96(6) . 3_655
Mo3 O9 Mo4 96.81(6) . 3_655
Mo4 O9 Mo1 165.22(7) . .
Mo2 O9 Mo1 86.25(5) . .
Mo3 O9 Mo1 84.97(5) . .
Mo4 O9 Mo1 89.25(5) 3_655 .
Mo1 O8 Cu1 138.22(9) . .
Mo4 O7 Mo1 118.19(8) 3_655 .
Mo2 O5 Mo1 115.44(8) . .
Mo3 O4 Mo1 117.37(8) . .
Mo4 O2 Mo2 107.57(7) . .
Mo4 O2 Mo3 111.77(7) . 3_655
Mo2 O2 Mo3 105.21(7) . 3_655
Mo4 O1 Mo3 110.24(7) . .
Mo4 O1 Mo2 107.49(7) . 3_655
Mo3 O1 Mo2 103.49(7) . 3_655
C5 N2 C7 105.90(19) . .
C5 N2 Cu1 128.11(16) . .
C7 N2 Cu1 125.94(15) . .
C7 C12 N4 106.0(2) . .
C11 N3 C6 106.9(2) . .
C11 N3 C3 125.0(2) . .
C6 N3 C3 128.0(2) . .
N1 C11 N3 111.9(2) . .
C2 C10 C9 121.5(2) . .
C2 C10 N4 119.5(2) . 2_646
C9 C10 N4 119.0(2) . 2_646
C10 C9 C3 118.4(2) . .
C5 N4 C12 107.23(19) . .
C5 N4 C10 126.0(2) . 2_656
C12 N4 C10 126.8(2) . 2_656
C2 C8 C1 120.3(2) . .
C12 C7 N2 109.9(2) . .
C4 C6 N3 106.6(2) . .
N2 C5 N4 111.0(2) . .
C6 C4 N1 109.5(2) . .
C1 C3 C9 120.9(2) . .
C1 C3 N3 119.7(2) . .
C9 C3 N3 119.4(2) . .
C11 N1 C4 105.1(2) . .
C11 N1 Cu1 122.84(16) . .
C4 N1 Cu1 131.65(17) . .
C8 C2 C10 119.0(2) . .
C3 C1 C8 119.9(2) . .

loop_
_geom_bond_atom_site_label_1
_geom_bond_atom_site_label_2
_geom_bond_distance
_geom_bond_site_symmetry_2
Mo1 O3 1.6899(17) .
Mo1 O8 1.7189(17) .
Mo1 O5 1.9305(16) .
Mo1 O4 1.9346(17) .
Mo1 O7 2.2154(17) .
Mo1 O9 2.5000(16) .
Mo2 O10 1.7053(16) .
Mo2 O6 1.7098(16) .
Mo2 O5 1.8950(17) .
Mo2 O2 2.0092(16) .
Mo2 O9 2.2220(15) .
Mo2 O1 2.3289(16) 3_655
Mo2 Mo4 3.1872(12) .
Mo3 O13 1.6899(17) .
Mo3 O12 1.7371(17) .
Mo3 O4 1.8761(17) .
Mo3 O1 2.0020(16) .
Mo3 O2 2.2741(16) 3_655
Mo3 O9 2.3161(15) .
Mo4 O11 1.6859(16) .
Mo4 O7 1.7530(16) 3_655
Mo4 O2 1.9409(15) .
Mo4 O1 1.9474(15) .
Mo4 O9 2.1844(16) .
Mo4 O9 2.3567(16) 3_655
Cu1 N1 1.985(2) .
Cu1 O1W 1.9897(17) .
Cu1 N2 2.004(2) .
Cu1 O12 2.0501(17) .
Cu1 O10 2.3188(17) 4_666
Cu1 O8 2.3523(18) .
O10 Cu1 2.3188(17) 4_565
O9 Mo4 2.3567(16) 3_655
O7 Mo4 1.7530(16) 3_655
O2 Mo3 2.2741(16) 3_655
O1 Mo2 2.3289(16) 3_655
N2 C5 1.319(3) .
N2 C7 1.379(3) .
C12 C7 1.349(3) .
C12 N4 1.383(3) .
N3 C11 1.337(3) .
N3 C6 1.358(3) .
N3 C3 1.434(3) .
C11 N1 1.317(3) .
C10 C2 1.385(3) .
C10 C9 1.386(3) .
C10 N4 1.432(3) 2_646
C9 C3 1.388(3) .
N4 C5 1.348(3) .
N4 C10 1.432(3) 2_656
C8 C2 1.386(4) .
C8 C1 1.384(4) .
C6 C4 1.353(4) .
C4 N1 1.370(3) .
C3 C1 1.376(3) .
